data_4339005
loop_
_publ_author_name
'Lin, Tzu-Pin'
'Chen, Chan-Yu'
'Wen, Yuh-Sheng'
'Sun, Shih-Sheng'

_publ_section_title
;
 Synthesis, photophysical, and anion-sensing properties of
 quinoxalinebis(sulfonamide) functionalized receptors and their metal
 complexes.
;
_journal_issue 22
_journal_name_full 'Inorganic chemistry'
_journal_page_first 9201
_journal_page_last 9212
_journal_paper_doi 10.1021/ic701300a
_journal_volume 46
_journal_year 2007
_chemical_formula_moiety 'C32 H26 N6 O4 S2'
_chemical_formula_sum 'C32 H26 N6 O4 S2'
_chemical_formula_weight 622.71
_chemical_name_systematic
;
 ?
;
_space_group_IT_number 14
_symmetry_cell_setting monoclinic
_symmetry_space_group_name_Hall '-P 2ybc'
_symmetry_space_group_name_H-M 'P 1 21/c 1'
_atom_sites_solution_hydrogens geom
_atom_sites_solution_primary direct
_atom_sites_solution_secondary difmap
_audit_creation_method SHELXL-97
_cell_angle_alpha 90.00
_cell_angle_beta 93.187(2)
_cell_angle_gamma 90.00
_cell_formula_units_Z 8
_cell_length_a 15.4900(6)
_cell_length_b 24.4301(10)
_cell_length_c 19.9270(8)
_cell_measurement_reflns_used 3017
_cell_measurement_temperature 150.0(1)
_cell_measurement_theta_max 20.21
_cell_measurement_theta_min 2.63
_cell_volume 7529.2(5)
_computing_cell_refinement 'Bruker SMART'
_computing_data_collection 'Bruker SMART'
_computing_data_reduction 'Bruker SAINT'
_computing_molecular_graphics 'Ortep-3 for Windows (Farrugia, 1997)'
_computing_publication_material 'WinGX publication routines (Farrugia, 1999)'
_computing_structure_refinement 'SHELXL-97 (Sheldrick, 1997)'
_computing_structure_solution 'SHELXS-97 (Sheldrick, 1997)'
_diffrn_ambient_temperature 150.0(1)
_diffrn_measured_fraction_theta_full 1.000
_diffrn_measured_fraction_theta_max 1.000
_diffrn_measurement_device_type 'CCD area detector'
_diffrn_measurement_method 'phi and omega scans'
_diffrn_radiation_monochromator graphite
_diffrn_radiation_source 'fine-focus sealed tube'
_diffrn_radiation_type MoK\a
_diffrn_radiation_wavelength 0.71073
_diffrn_reflns_av_R_equivalents 0.0904
_diffrn_reflns_av_sigmaI/netI 0.0953
_diffrn_reflns_limit_h_max 18
_diffrn_reflns_limit_h_min -17
_diffrn_reflns_limit_k_max 29
_diffrn_reflns_limit_k_min -29
_diffrn_reflns_limit_l_max 23
_diffrn_reflns_limit_l_min -23
_diffrn_reflns_number 58717
_diffrn_reflns_theta_full 25.03
_diffrn_reflns_theta_max 25.03
_diffrn_reflns_theta_min 1.32
_exptl_absorpt_coefficient_mu 0.180
_exptl_absorpt_correction_T_max 0.7457
_exptl_absorpt_correction_T_min 0.4478
_exptl_absorpt_correction_type multi-scan
_exptl_absorpt_process_details 'Bruker SADABS'
_exptl_crystal_colour colourless
_exptl_crystal_density_diffrn 1.099
_exptl_crystal_density_meas 0
_exptl_crystal_density_method 'not measured'
_exptl_crystal_description prism
_exptl_crystal_F_000 2592
_exptl_crystal_size_max 0.24
_exptl_crystal_size_mid 0.2
_exptl_crystal_size_min 0.18
_platon_squeeze_details
;
;
_refine_diff_density_max 0.358
_refine_diff_density_min -0.375
_refine_diff_density_rms 0.053
_refine_ls_extinction_coef 0.00026(7)
_refine_ls_extinction_expression Fc^*^=kFc[1+0.001xFc^2^\l^3^/sin(2\q)]^-1/4^
_refine_ls_extinction_method SHELXL
_refine_ls_goodness_of_fit_ref 0.952
_refine_ls_hydrogen_treatment mixed
_refine_ls_matrix_type full
_refine_ls_number_parameters 798
_refine_ls_number_reflns 13309
_refine_ls_number_restraints 0
_refine_ls_restrained_S_all 0.952
_refine_ls_R_factor_all 0.0929
_refine_ls_R_factor_gt 0.0510
_refine_ls_shift/su_max 0.011
_refine_ls_shift/su_mean 0.000
_refine_ls_structure_factor_coef Fsqd
_refine_ls_weighting_details 'calc w=1/[\s^2^(Fo^2^)+(0.0592P)^2^+0.0000P] where P=(Fo^2^+2Fc^2^)/3'
_refine_ls_weighting_scheme calc
_refine_ls_wR_factor_gt 0.1236
_refine_ls_wR_factor_ref 0.1321
_reflns_number_gt 7444
_reflns_number_total 13309
_reflns_threshold_expression >2sigma(I)
_cod_data_source_file ic701300a-file003.cif
_cod_data_source_block i8724
_cod_depositor_comments
;
The following automatic conversions were performed:

'_symmetry_cell_setting' value 'Monoclinic' changed to 'monoclinic'
according to
/usr/data/users/saulius/automatic-downloads/retrospective/ACS/lib/dictionaries/cif_core.dic
dictionary named 'cif_core.dic' version 2.4.2 from 2011-04-26.

Automatic conversion script
Id: cif_fix_values 2281 2013-09-26 08:29:07Z andrius 
;
_cod_original_sg_symbol_H-M P2(1)/c
_cod_database_code 4339005

loop_
_symmetry_equiv_pos_as_xyz
'x, y, z'
'-x, y+1/2, -z+1/2'
'-x, -y, -z'
'x, -y-1/2, z-1/2'

loop_
_atom_site_label
_atom_site_type_symbol
_atom_site_fract_x
_atom_site_fract_y
_atom_site_fract_z
_atom_site_U_iso_or_equiv
_atom_site_adp_type
_atom_site_occupancy
_atom_site_symmetry_multiplicity
_atom_site_calc_flag
_atom_site_refinement_flags
S1 S 0.39218(5) 0.10627(3) 0.17208(4) 0.0267(2) Uani 1 1 d .
S2 S 0.44717(5) 0.28587(3) 0.26740(4) 0.0309(2) Uani 1 1 d .
O1 O 0.37517(12) 0.08495(9) 0.10618(10) 0.0329(5) Uani 1 1 d .
O2 O 0.33962(12) 0.15129(8) 0.19320(10) 0.0323(5) Uani 1 1 d .
O3 O 0.38006(13) 0.30377(8) 0.22016(11) 0.0392(6) Uani 1 1 d .
O4 O 0.52622(13) 0.31578(8) 0.27471(11) 0.0371(6) Uani 1 1 d .
N1 N 0.71186(15) 0.07316(9) 0.34237(12) 0.0234(6) Uani 1 1 d .
N2 N 0.69705(15) 0.17562(10) 0.40552(12) 0.0260(6) Uani 1 1 d .
N3 N 0.49223(14) 0.12554(9) 0.17532(12) 0.0244(6) Uani 1 1 d .
H3 H 0.5174 0.1291 0.1382 0.029 Uiso 1 1 calc R
N4 N 0.46724(16) 0.22392(10) 0.24306(12) 0.0317(6) Uani 1 1 d .
H4 H 0.4361 0.2120 0.2091 0.038 Uiso 1 1 calc R
N5 N 0.81849(16) 0.04239(10) 0.49679(13) 0.0315(6) Uani 1 1 d .
N6 N 0.89890(15) 0.15416(10) 0.47692(12) 0.0302(6) Uani 1 1 d .
C1 C 0.54083(18) 0.13688(12) 0.23640(14) 0.0219(7) Uani 1 1 d .
C2 C 0.60167(18) 0.10001(12) 0.25985(14) 0.0236(7) Uani 1 1 d .
H2 H 0.6077 0.0670 0.2374 0.028 Uiso 1 1 calc R
C3 C 0.65511(18) 0.11134(12) 0.31728(14) 0.0215(7) Uani 1 1 d .
C4 C 0.75900(18) 0.08603(12) 0.39725(15) 0.0247(7) Uani 1 1 d .
C5 C 0.75467(18) 0.13933(12) 0.42748(14) 0.0242(7) Uani 1 1 d .
C6 C 0.64485(18) 0.16163(12) 0.35107(14) 0.0245(7) Uani 1 1 d .
C7 C 0.58087(19) 0.19876(13) 0.32700(15) 0.0285(8) Uani 1 1 d .
H7 H 0.5736 0.2315 0.3497 0.034 Uiso 1 1 calc R
C8 C 0.52952(18) 0.18753(12) 0.27109(14) 0.0243(7) Uani 1 1 d .
C9 C 0.81285(18) 0.04173(12) 0.42938(15) 0.0240(7) Uani 1 1 d .
C10 C 0.85118(18) 0.00184(12) 0.39166(16) 0.0288(8) Uani 1 1 d .
H10 H 0.8441 0.0019 0.3450 0.035 Uiso 1 1 calc R
C11 C 0.8998(2) -0.03775(13) 0.42456(16) 0.0336(8) Uani 1 1 d .
H11 H 0.9276 -0.0644 0.4004 0.040 Uiso 1 1 calc R
C12 C 0.9071(2) -0.03763(13) 0.49343(16) 0.0362(8) Uani 1 1 d .
H12 H 0.9399 -0.0640 0.5169 0.043 Uiso 1 1 calc R
C13 C 0.8648(2) 0.00234(14) 0.52642(17) 0.0377(9) Uani 1 1 d .
H13 H 0.8686 0.0015 0.5732 0.045 Uiso 1 1 calc R
C14 C 0.81374(19) 0.15675(12) 0.48507(14) 0.0253(7) Uani 1 1 d .
C15 C 0.7795(2) 0.17590(12) 0.54303(15) 0.0313(8) Uani 1 1 d .
H15 H 0.7200 0.1794 0.5459 0.038 Uiso 1 1 calc R
C16 C 0.8353(2) 0.18980(13) 0.59680(15) 0.0359(8) Uani 1 1 d .
H16 H 0.8139 0.2019 0.6369 0.043 Uiso 1 1 calc R
C17 C 0.9235(2) 0.18546(14) 0.59021(16) 0.0379(9) Uani 1 1 d .
H17 H 0.9626 0.1940 0.6258 0.046 Uiso 1 1 calc R
C18 C 0.9516(2) 0.16815(13) 0.52968(16) 0.0335(8) Uani 1 1 d .
H18 H 1.0109 0.1660 0.5250 0.040 Uiso 1 1 calc R
C19 C 0.38086(17) 0.05439(12) 0.23184(15) 0.0233(7) Uani 1 1 d .
C20 C 0.4154(2) 0.00308(13) 0.22069(16) 0.0343(8) Uani 1 1 d .
H20 H 0.4487 -0.0031 0.1840 0.041 Uiso 1 1 calc R
C21 C 0.3998(2) -0.03860(14) 0.26482(17) 0.0382(9) Uani 1 1 d .
H21 H 0.4235 -0.0730 0.2577 0.046 Uiso 1 1 calc R
C22 C 0.3501(2) -0.03087(14) 0.31912(17) 0.0351(8) Uani 1 1 d .
C23 C 0.3173(2) 0.02096(14) 0.32965(17) 0.0380(9) Uani 1 1 d .
H23 H 0.2845 0.0271 0.3666 0.046 Uiso 1 1 calc R
C24 C 0.33216(18) 0.06366(13) 0.28636(15) 0.0315(8) Uani 1 1 d .
H24 H 0.3095 0.0982 0.2940 0.038 Uiso 1 1 calc R
C25 C 0.3310(2) -0.07747(14) 0.36592(19) 0.0531(10) Uani 1 1 d .
H25A H 0.2696 -0.0806 0.3694 0.080 Uiso 1 1 calc R
H25B H 0.3580 -0.0704 0.4096 0.080 Uiso 1 1 calc R
H25C H 0.3531 -0.1110 0.3485 0.080 Uiso 1 1 calc R
C26 C 0.40579(19) 0.27973(13) 0.34752(16) 0.0333(8) Uani 1 1 d .
C27 C 0.4362(2) 0.31291(13) 0.39949(17) 0.0381(9) Uani 1 1 d .
H27 H 0.4799 0.3381 0.3928 0.046 Uiso 1 1 calc R
C28 C 0.4014(2) 0.30857(14) 0.46115(18) 0.0443(9) Uani 1 1 d .
H28 H 0.4208 0.3319 0.4957 0.053 Uiso 1 1 calc R
C29 C 0.3384(2) 0.27034(16) 0.47286(18) 0.0452(10) Uani 1 1 d .
C30 C 0.3091(2) 0.23759(19) 0.4200(2) 0.0696(14) Uani 1 1 d .
H30 H 0.2662 0.2119 0.4270 0.084 Uiso 1 1 calc R
C31 C 0.3416(2) 0.24176(17) 0.35728(19) 0.0564(11) Uani 1 1 d .
H31 H 0.3208 0.2195 0.3222 0.068 Uiso 1 1 calc R
C32 C 0.3042(2) 0.26425(19) 0.54184(19) 0.0725(13) Uani 1 1 d .
H32A H 0.2537 0.2414 0.5392 0.109 Uiso 1 1 calc R
H32B H 0.2894 0.2996 0.5587 0.109 Uiso 1 1 calc R
H32C H 0.3477 0.2478 0.5716 0.109 Uiso 1 1 calc R
S3 S 1.04421(5) -0.02878(3) 0.26444(4) 0.0310(2) Uani 1 1 d .
S4 S 1.09368(5) 0.14874(3) 0.36557(4) 0.0257(2) Uani 1 1 d .
O5 O 0.96920(13) -0.06289(8) 0.25318(11) 0.0370(6) Uani 1 1 d .
O6 O 1.11483(13) -0.04716(9) 0.30738(10) 0.0387(6) Uani 1 1 d .
O7 O 1.14527(12) 0.10312(8) 0.34542(10) 0.0305(5) Uani 1 1 d .
O8 O 1.11008(12) 0.17051(8) 0.43149(10) 0.0318(5) Uani 1 1 d .
N7 N 0.78663(15) 0.07498(10) 0.13511(12) 0.0276(6) Uani 1 1 d .
N8 N 0.77318(15) 0.17972(10) 0.19270(12) 0.0240(6) Uani 1 1 d .
N9 N 1.01514(15) 0.02908(9) 0.29822(12) 0.0271(6) Uani 1 1 d .
H9 H 1.0397 0.0378 0.3365 0.032 Uiso 1 1 calc R
N10 N 0.99299(14) 0.13006(10) 0.36220(12) 0.0251(6) Uani 1 1 d .
H10A H 0.9674 0.1276 0.3993 0.030 Uiso 1 1 calc R
N11 N 0.58676(15) 0.09020(10) 0.06401(12) 0.0266(6) Uani 1 1 d .
N12 N 0.65517(16) 0.20285(10) 0.04013(13) 0.0319(7) Uani 1 1 d .
C41 C 0.95365(18) 0.06539(12) 0.26977(14) 0.0244(7) Uani 1 1 d .
C42 C 0.90100(18) 0.05244(12) 0.21496(15) 0.0269(7) Uani 1 1 d .
H42 H 0.9064 0.0185 0.1946 0.032 Uiso 1 1 calc R
C43 C 0.83839(19) 0.08982(12) 0.18871(15) 0.0250(7) Uani 1 1 d .
C44 C 0.72988(19) 0.11103(12) 0.11162(14) 0.0247(7) Uani 1 1 d .
C45 C 0.72465(18) 0.16526(12) 0.13922(14) 0.0233(7) Uani 1 1 d .
C46 C 0.83030(18) 0.14198(12) 0.21945(14) 0.0236(7) Uani 1 1 d .
C47 C 0.88488(18) 0.15434(12) 0.27607(14) 0.0258(7) Uani 1 1 d .
H47 H 0.8803 0.1882 0.2968 0.031 Uiso 1 1 calc R
C48 C 0.94453(18) 0.11757(12) 0.30125(14) 0.0223(7) Uani 1 1 d .
C49 C 0.67164(19) 0.09103(12) 0.05452(14) 0.0247(7) Uani 1 1 d .
C50 C 0.70646(19) 0.07204(13) -0.00346(15) 0.0309(8) Uani 1 1 d .
H50 H 0.7660 0.0720 -0.0073 0.037 Uiso 1 1 calc R
C51 C 0.6523(2) 0.05330(13) -0.05533(16) 0.0354(8) Uani 1 1 d .
H51 H 0.6743 0.0412 -0.0952 0.042 Uiso 1 1 calc R
C52 C 0.5641(2) 0.05278(13) -0.04705(16) 0.0337(8) Uani 1 1 d .
H52 H 0.5256 0.0404 -0.0812 0.040 Uiso 1 1 calc R
C53 C 0.5344(2) 0.07114(12) 0.01351(15) 0.0287(8) Uani 1 1 d .
H53 H 0.4753 0.0702 0.0193 0.034 Uiso 1 1 calc R
C54 C 0.66628(18) 0.20682(12) 0.10741(15) 0.0257(7) Uani 1 1 d .
C55 C 0.62820(18) 0.24640(13) 0.14448(17) 0.0312(8) Uani 1 1 d .
H55 H 0.6407 0.2491 0.1905 0.037 Uiso 1 1 calc R
C56 C 0.5703(2) 0.28249(13) 0.11171(19) 0.0387(9) Uani 1 1 d .
H56 H 0.5417 0.3090 0.1356 0.046 Uiso 1 1 calc R
C57 C 0.5566(2) 0.27796(15) 0.04277(19) 0.0446(10) Uani 1 1 d .
H57 H 0.5180 0.3010 0.0191 0.054 Uiso 1 1 calc R
C58 C 0.6016(2) 0.23825(15) 0.01001(18) 0.0413(9) Uani 1 1 d .
H58 H 0.5937 0.2363 -0.0365 0.050 Uiso 1 1 calc R
C59 C 1.08090(19) -0.00994(13) 0.18626(16) 0.0318(8) Uani 1 1 d .
C60 C 1.1406(2) 0.03208(15) 0.18352(17) 0.0426(9) Uani 1 1 d .
H60 H 1.1626 0.0487 0.2228 0.051 Uiso 1 1 calc R
C61 C 1.1671(2) 0.04912(16) 0.12203(19) 0.0493(10) Uani 1 1 d .
H61 H 1.2061 0.0780 0.1203 0.059 Uiso 1 1 calc R
C62 C 1.1373(2) 0.02449(16) 0.06341(18) 0.0433(9) Uani 1 1 d .
C63 C 1.0801(3) -0.01800(16) 0.06761(18) 0.0533(11) Uani 1 1 d .
H63 H 1.0604 -0.0356 0.0283 0.064 Uiso 1 1 calc R
C64 C 1.0507(2) -0.03551(14) 0.12797(17) 0.0458(10) Uani 1 1 d .
H64 H 1.0112 -0.0641 0.1294 0.055 Uiso 1 1 calc R
C65 C 1.1643(3) 0.04507(17) -0.00421(19) 0.0643(12) Uani 1 1 d .
H65A H 1.2237 0.0565 -0.0003 0.096 Uiso 1 1 calc R
H65B H 1.1286 0.0755 -0.0183 0.096 Uiso 1 1 calc R
H65C H 1.1578 0.0162 -0.0368 0.096 Uiso 1 1 calc R
C68 C 1.10608(18) 0.20025(12) 0.30523(15) 0.0251(7) Uani 1 1 d .
C69 C 1.15909(19) 0.19141(13) 0.25310(15) 0.0311(8) Uani 1 1 d .
H69 H 1.1841 0.1572 0.2475 0.037 Uiso 1 1 calc R
C70 C 1.1750(2) 0.23322(13) 0.20923(16) 0.0351(8) Uani 1 1 d .
H70 H 1.2110 0.2269 0.1742 0.042 Uiso 1 1 calc R
C71 C 1.13864(19) 0.28421(13) 0.21611(16) 0.0318(8) Uani 1 1 d .
C72 C 1.0843(2) 0.29181(13) 0.26817(17) 0.0360(8) Uani 1 1 d .
H72 H 1.0578 0.3256 0.2729 0.043 Uiso 1 1 calc R
C73 C 1.0685(2) 0.25075(13) 0.31304(17) 0.0358(8) Uani 1 1 d .
H73 H 1.0328 0.2570 0.3483 0.043 Uiso 1 1 calc R
C74 C 1.1566(2) 0.32916(13) 0.16789(17) 0.0428(9) Uani 1 1 d .
H74A H 1.1268 0.3618 0.1804 0.064 Uiso 1 1 calc R
H74B H 1.1368 0.3184 0.1233 0.064 Uiso 1 1 calc R
H74C H 1.2176 0.3362 0.1690 0.064 Uiso 1 1 calc R

loop_
_atom_site_aniso_label
_atom_site_aniso_U_11
_atom_site_aniso_U_22
_atom_site_aniso_U_33
_atom_site_aniso_U_23
_atom_site_aniso_U_13
_atom_site_aniso_U_12
S1 0.0218(4) 0.0336(5) 0.0248(5) -0.0002(4) 0.0003(3) -0.0006(4)
S2 0.0318(5) 0.0277(5) 0.0329(5) -0.0007(4) -0.0002(4) 0.0056(4)
O1 0.0273(12) 0.0499(14) 0.0210(12) -0.0033(10) -0.0032(10) -0.0054(10)
O2 0.0226(12) 0.0330(13) 0.0414(14) 0.0024(11) 0.0029(10) 0.0058(10)
O3 0.0404(14) 0.0358(13) 0.0401(14) 0.0020(11) -0.0109(11) 0.0117(11)
O4 0.0337(13) 0.0324(13) 0.0453(15) 0.0025(11) 0.0018(11) -0.0028(10)
N1 0.0226(14) 0.0244(14) 0.0231(14) 0.0037(11) 0.0010(12) 0.0002(11)
N2 0.0257(15) 0.0265(15) 0.0255(15) -0.0011(12) -0.0021(12) 0.0045(12)
N3 0.0199(14) 0.0345(15) 0.0187(14) 0.0045(12) -0.0009(11) -0.0011(11)
N4 0.0360(16) 0.0323(15) 0.0262(15) -0.0073(12) -0.0041(12) 0.0113(13)
N5 0.0366(16) 0.0314(16) 0.0268(16) 0.0027(13) 0.0026(13) 0.0045(13)
N6 0.0211(15) 0.0418(17) 0.0273(15) -0.0028(13) -0.0010(12) 0.0020(12)
C1 0.0216(17) 0.0259(17) 0.0186(16) -0.0002(13) 0.0039(13) -0.0037(13)
C2 0.0239(17) 0.0206(17) 0.0263(18) -0.0006(14) 0.0010(14) -0.0013(13)
C3 0.0204(17) 0.0242(17) 0.0205(17) 0.0052(14) 0.0057(13) 0.0001(13)
C4 0.0228(17) 0.0294(18) 0.0221(17) 0.0021(14) 0.0023(14) 0.0003(14)
C5 0.0215(17) 0.0302(18) 0.0212(17) 0.0029(14) 0.0054(13) -0.0010(14)
C6 0.0225(17) 0.0297(18) 0.0215(17) -0.0006(14) 0.0024(14) 0.0025(14)
C7 0.0277(18) 0.0328(19) 0.0247(18) -0.0106(15) -0.0021(15) 0.0025(15)
C8 0.0244(17) 0.0255(17) 0.0230(17) 0.0018(14) 0.0024(14) 0.0040(14)
C9 0.0232(17) 0.0271(18) 0.0215(17) 0.0042(14) -0.0012(14) -0.0025(14)
C10 0.0326(19) 0.0249(18) 0.0289(19) 0.0008(15) 0.0034(15) -0.0028(15)
C11 0.034(2) 0.0296(19) 0.037(2) 0.0002(16) 0.0027(16) 0.0052(16)
C12 0.042(2) 0.033(2) 0.033(2) 0.0106(17) -0.0010(17) 0.0058(17)
C13 0.042(2) 0.043(2) 0.028(2) 0.0114(17) -0.0007(17) 0.0093(18)
C14 0.0277(19) 0.0318(19) 0.0162(17) 0.0012(14) -0.0010(14) 0.0026(14)
C15 0.0256(18) 0.039(2) 0.0291(19) -0.0050(16) 0.0017(15) 0.0033(15)
C16 0.040(2) 0.047(2) 0.0200(18) -0.0065(16) 0.0035(16) 0.0067(17)
C17 0.032(2) 0.056(2) 0.0247(19) -0.0064(17) -0.0075(16) 0.0022(17)
C18 0.0262(19) 0.043(2) 0.031(2) -0.0041(16) -0.0015(16) 0.0018(15)
C19 0.0167(16) 0.0246(17) 0.0283(18) -0.0022(14) -0.0003(14) -0.0025(13)
C20 0.037(2) 0.037(2) 0.0291(19) -0.0060(16) 0.0073(16) -0.0027(16)
C21 0.038(2) 0.028(2) 0.048(2) -0.0068(17) 0.0028(18) 0.0007(16)
C22 0.031(2) 0.038(2) 0.037(2) 0.0012(17) 0.0032(16) -0.0040(16)
C23 0.031(2) 0.050(2) 0.034(2) 0.0033(18) 0.0094(16) 0.0018(17)
C24 0.0247(18) 0.037(2) 0.0335(19) 0.0014(16) 0.0078(15) 0.0035(15)
C25 0.055(2) 0.046(2) 0.059(3) 0.014(2) 0.010(2) -0.0063(19)
C26 0.0263(19) 0.039(2) 0.034(2) -0.0067(17) 0.0020(15) 0.0057(16)
C27 0.042(2) 0.035(2) 0.038(2) -0.0096(17) 0.0041(17) -0.0082(17)
C28 0.052(2) 0.045(2) 0.037(2) -0.0142(18) 0.0042(19) -0.0002(19)
C29 0.031(2) 0.069(3) 0.036(2) -0.008(2) 0.0041(17) 0.0018(19)
C30 0.046(3) 0.115(4) 0.048(3) -0.013(3) 0.006(2) -0.040(3)
C31 0.044(2) 0.085(3) 0.041(2) -0.018(2) 0.0061(19) -0.029(2)
C32 0.053(3) 0.118(4) 0.047(3) -0.005(3) 0.012(2) -0.008(3)
S3 0.0337(5) 0.0297(5) 0.0294(5) -0.0016(4) 0.0008(4) 0.0046(4)
S4 0.0211(4) 0.0298(5) 0.0262(5) 0.0007(4) 0.0006(3) -0.0006(3)
O5 0.0389(14) 0.0278(12) 0.0444(15) -0.0050(11) 0.0028(11) -0.0075(11)
O6 0.0411(14) 0.0409(14) 0.0334(13) 0.0001(11) -0.0054(11) 0.0105(11)
O7 0.0221(11) 0.0322(13) 0.0374(13) 0.0028(10) 0.0044(10) 0.0071(10)
O8 0.0283(12) 0.0439(14) 0.0228(12) -0.0018(10) -0.0038(10) -0.0063(10)
N7 0.0266(15) 0.0307(15) 0.0255(15) -0.0024(12) 0.0004(12) -0.0017(12)
N8 0.0213(14) 0.0264(15) 0.0245(15) 0.0004(12) 0.0017(12) -0.0028(11)
N9 0.0359(16) 0.0270(15) 0.0178(14) -0.0029(11) -0.0037(12) 0.0051(12)
N10 0.0198(14) 0.0367(15) 0.0190(14) 0.0023(12) 0.0032(11) -0.0009(11)
N11 0.0235(15) 0.0298(15) 0.0262(15) -0.0019(12) 0.0001(12) 0.0001(12)
N12 0.0392(17) 0.0296(16) 0.0261(16) 0.0052(13) -0.0060(13) -0.0077(13)
C41 0.0221(17) 0.0304(18) 0.0211(17) -0.0017(14) 0.0034(14) -0.0002(14)
C42 0.0281(18) 0.0247(17) 0.0281(18) -0.0021(14) 0.0026(15) 0.0012(14)
C43 0.0268(18) 0.0256(18) 0.0226(17) -0.0015(14) 0.0014(14) -0.0058(14)
C44 0.0254(18) 0.0271(18) 0.0222(17) 0.0004(14) 0.0053(14) -0.0055(15)
C45 0.0204(17) 0.0288(18) 0.0209(17) 0.0028(14) 0.0036(14) -0.0044(14)
C46 0.0221(17) 0.0269(18) 0.0219(17) 0.0014(14) 0.0029(14) -0.0040(14)
C47 0.0274(18) 0.0276(18) 0.0229(17) -0.0002(14) 0.0051(14) -0.0057(14)
C48 0.0202(17) 0.0283(18) 0.0188(17) 0.0000(14) 0.0031(13) -0.0052(14)
C49 0.0279(19) 0.0242(17) 0.0216(17) 0.0006(14) -0.0021(14) -0.0029(14)
C50 0.0208(18) 0.041(2) 0.0309(19) -0.0049(16) 0.0028(15) 0.0018(15)
C51 0.034(2) 0.045(2) 0.0271(19) -0.0060(16) 0.0019(16) 0.0006(16)
C52 0.032(2) 0.042(2) 0.0270(19) -0.0089(16) -0.0055(15) 0.0007(16)
C53 0.0257(18) 0.0348(19) 0.0250(18) -0.0055(15) -0.0054(15) -0.0001(15)
C54 0.0236(17) 0.0246(18) 0.0289(19) 0.0057(15) 0.0007(14) -0.0051(14)
C55 0.0231(18) 0.036(2) 0.035(2) 0.0059(16) 0.0002(15) -0.0073(15)
C56 0.0285(19) 0.037(2) 0.051(2) 0.0125(18) 0.0095(17) 0.0020(16)
C57 0.031(2) 0.049(2) 0.053(3) 0.023(2) -0.0048(19) -0.0061(18)
C58 0.042(2) 0.048(2) 0.033(2) 0.0121(19) -0.0078(18) -0.0119(19)
C59 0.0287(19) 0.035(2) 0.031(2) -0.0055(16) 0.0008(15) 0.0067(16)
C60 0.029(2) 0.066(3) 0.033(2) 0.0029(19) -0.0018(16) -0.0029(18)
C61 0.025(2) 0.072(3) 0.051(3) 0.008(2) 0.0077(18) 0.0012(19)
C62 0.039(2) 0.052(2) 0.041(2) 0.0057(19) 0.0166(19) 0.0152(19)
C63 0.081(3) 0.053(3) 0.027(2) -0.0108(19) 0.013(2) 0.006(2)
C64 0.066(3) 0.037(2) 0.035(2) -0.0077(18) 0.0029(19) 0.0014(19)
C65 0.070(3) 0.077(3) 0.047(3) 0.016(2) 0.023(2) 0.021(2)
C68 0.0218(17) 0.0298(18) 0.0236(17) -0.0021(14) 0.0010(14) -0.0011(14)
C69 0.0285(19) 0.0326(19) 0.0326(19) -0.0006(16) 0.0043(15) 0.0083(15)
C70 0.033(2) 0.039(2) 0.034(2) 0.0059(17) 0.0105(16) 0.0052(16)
C71 0.0224(18) 0.035(2) 0.038(2) -0.0001(16) -0.0028(15) -0.0021(15)
C72 0.041(2) 0.0257(19) 0.041(2) 0.0005(16) 0.0031(17) 0.0077(16)
C73 0.036(2) 0.037(2) 0.036(2) -0.0070(17) 0.0110(16) 0.0017(16)
C74 0.037(2) 0.036(2) 0.056(2) 0.0094(18) 0.0041(18) -0.0010(17)

loop_
_atom_type_symbol
_atom_type_description
_atom_type_scat_dispersion_real
_atom_type_scat_dispersion_imag
_atom_type_scat_source
S S 0.1246 0.1234 'International Tables Vol C Tables 4.2.6.8 and 6.1.1.4'
O O 0.0106 0.0060 'International Tables Vol C Tables 4.2.6.8 and 6.1.1.4'
N N 0.0061 0.0033 'International Tables Vol C Tables 4.2.6.8 and 6.1.1.4'
C C 0.0033 0.0016 'International Tables Vol C Tables 4.2.6.8 and 6.1.1.4'
H H 0.0000 0.0000 'International Tables Vol C Tables 4.2.6.8 and 6.1.1.4'

loop_
_geom_angle_atom_site_label_1
_geom_angle_atom_site_label_2
_geom_angle_atom_site_label_3
_geom_angle
O1 S1 O2 117.96(13)
O1 S1 N3 105.72(12)
O2 S1 N3 108.73(12)
O1 S1 C19 109.96(13)
O2 S1 C19 105.85(13)
N3 S1 C19 108.35(13)
O4 S2 O3 119.91(13)
O4 S2 N4 109.29(13)
O3 S2 N4 103.43(13)
O4 S2 C26 107.75(14)
O3 S2 C26 109.56(14)
N4 S2 C26 106.07(14)
C4 N1 C3 117.3(2)
C5 N2 C6 117.3(3)
C1 N3 S1 123.4(2)
C1 N3 H3 118.3
S1 N3 H3 118.3
C8 N4 S2 127.5(2)
C8 N4 H4 116.2
S2 N4 H4 116.2
C13 N5 C9 116.0(3)
C18 N6 C14 117.0(3)
C2 C1 N3 119.1(3)
C2 C1 C8 120.3(3)
N3 C1 C8 120.5(2)
C1 C2 C3 120.9(3)
C1 C2 H2 119.6
C3 C2 H2 119.6
N1 C3 C2 120.4(3)
N1 C3 C6 120.6(3)
C2 C3 C6 118.9(3)
N1 C4 C5 121.8(3)
N1 C4 C9 117.0(3)
C5 C4 C9 121.1(3)
N2 C5 C4 121.2(3)
N2 C5 C14 116.1(3)
C4 C5 C14 122.7(3)
N2 C6 C7 119.1(3)
N2 C6 C3 121.4(3)
C7 C6 C3 119.5(3)
C8 C7 C6 121.2(3)
C8 C7 H7 119.4
C6 C7 H7 119.4
C7 C8 N4 123.7(3)
C7 C8 C1 119.2(3)
N4 C8 C1 117.0(3)
N5 C9 C10 123.1(3)
N5 C9 C4 115.2(3)
C10 C9 C4 121.7(3)
C11 C10 C9 118.6(3)
C11 C10 H10 120.7
C9 C10 H10 120.7
C10 C11 C12 119.3(3)
C10 C11 H11 120.3
C12 C11 H11 120.3
C13 C12 C11 117.9(3)
C13 C12 H12 121.0
C11 C12 H12 121.0
N5 C13 C12 125.0(3)
N5 C13 H13 117.5
C12 C13 H13 117.5
N6 C14 C15 123.0(3)
N6 C14 C5 117.4(3)
C15 C14 C5 119.6(3)
C14 C15 C16 118.7(3)
C14 C15 H15 120.7
C16 C15 H15 120.7
C15 C16 C17 119.1(3)
C15 C16 H16 120.5
C17 C16 H16 120.5
C18 C17 C16 118.0(3)
C18 C17 H17 121.0
C16 C17 H17 121.0
N6 C18 C17 124.0(3)
N6 C18 H18 118.0
C17 C18 H18 118.0
C24 C19 C20 120.6(3)
C24 C19 S1 119.8(2)
C20 C19 S1 119.4(2)
C21 C20 C19 118.9(3)
C21 C20 H20 120.5
C19 C20 H20 120.5
C20 C21 C22 121.8(3)
C20 C21 H21 119.1
C22 C21 H21 119.1
C21 C22 C23 118.1(3)
C21 C22 C25 121.3(3)
C23 C22 C25 120.6(3)
C24 C23 C22 121.4(3)
C24 C23 H23 119.3
C22 C23 H23 119.3
C19 C24 C23 119.1(3)
C19 C24 H24 120.4
C23 C24 H24 120.4
C22 C25 H25A 109.5
C22 C25 H25B 109.5
H25A C25 H25B 109.5
C22 C25 H25C 109.5
H25A C25 H25C 109.5
H25B C25 H25C 109.5
C27 C26 C31 120.5(3)
C27 C26 S2 120.4(3)
C31 C26 S2 119.1(3)
C28 C27 C26 119.6(3)
C28 C27 H27 120.2
C26 C27 H27 120.2
C27 C28 C29 121.3(3)
C27 C28 H28 119.3
C29 C28 H28 119.3
C30 C29 C28 118.0(3)
C30 C29 C32 121.4(4)
C28 C29 C32 120.6(3)
C31 C30 C29 121.9(4)
C31 C30 H30 119.0
C29 C30 H30 119.0
C30 C31 C26 118.7(3)
C30 C31 H31 120.7
C26 C31 H31 120.7
C29 C32 H32A 109.5
C29 C32 H32B 109.5
H32A C32 H32B 109.5
C29 C32 H32C 109.5
H32A C32 H32C 109.5
H32B C32 H32C 109.5
O6 S3 O5 119.90(14)
O6 S3 N9 104.16(13)
O5 S3 N9 109.01(13)
O6 S3 C59 109.97(14)
O5 S3 C59 108.26(14)
N9 S3 C59 104.42(14)
O8 S4 O7 118.13(13)
O8 S4 N10 105.33(12)
O7 S4 N10 108.51(12)
O8 S4 C68 110.01(13)
O7 S4 C68 106.24(13)
N10 S4 C68 108.32(13)
C44 N7 C43 117.3(3)
C45 N8 C46 117.6(2)
C41 N9 S3 125.2(2)
C41 N9 H9 117.4
S3 N9 H9 117.4
C48 N10 S4 123.71(19)
C48 N10 H10A 118.1
S4 N10 H10A 118.1
C49 N11 C53 117.2(3)
C58 N12 C54 116.6(3)
C42 C41 N9 122.8(3)
C42 C41 C48 119.3(3)
N9 C41 C48 118.0(3)
C41 C42 C43 121.0(3)
C41 C42 H42 119.5
C43 C42 H42 119.5
N7 C43 C42 119.0(3)
N7 C43 C46 121.3(3)
C42 C43 C46 119.7(3)
N7 C44 C45 122.2(3)
N7 C44 C49 114.6(3)
C45 C44 C49 123.2(3)
N8 C45 C44 121.0(3)
N8 C45 C54 118.1(3)
C44 C45 C54 121.0(3)
N8 C46 C47 121.1(3)
N8 C46 C43 120.5(3)
C47 C46 C43 118.3(3)
C48 C47 C46 121.3(3)
C48 C47 H47 119.4
C46 C47 H47 119.4
C47 C48 N10 119.1(3)
C47 C48 C41 120.4(3)
N10 C48 C41 120.3(3)
N11 C49 C50 123.0(3)
N11 C49 C44 117.0(3)
C50 C49 C44 119.9(3)
C51 C50 C49 119.4(3)
C51 C50 H50 120.3
C49 C50 H50 120.3
C50 C51 C52 118.6(3)
C50 C51 H51 120.7
C52 C51 H51 120.7
C51 C52 C53 118.5(3)
C51 C52 H52 120.8
C53 C52 H52 120.8
N11 C53 C52 123.3(3)
N11 C53 H53 118.4
C52 C53 H53 118.4
N12 C54 C55 123.6(3)
N12 C54 C45 114.8(3)
C55 C54 C45 121.7(3)
C54 C55 C56 118.6(3)
C54 C55 H55 120.7
C56 C55 H55 120.7
C57 C56 C55 118.3(3)
C57 C56 H56 120.9
C55 C56 H56 120.9
C58 C57 C56 118.2(3)
C58 C57 H57 120.9
C56 C57 H57 120.9
N12 C58 C57 124.6(3)
N12 C58 H58 117.7
C57 C58 H58 117.7
C64 C59 C60 119.9(3)
C64 C59 S3 121.3(3)
C60 C59 S3 118.7(2)
C61 C60 C59 119.5(3)
C61 C60 H60 120.3
C59 C60 H60 120.3
C62 C61 C60 121.5(4)
C62 C61 H61 119.3
C60 C61 H61 119.3
C63 C62 C61 118.0(3)
C63 C62 C65 121.1(4)
C61 C62 C65 121.0(4)
C62 C63 C64 122.3(4)
C62 C63 H63 118.9
C64 C63 H63 118.9
C59 C64 C63 118.9(4)
C59 C64 H64 120.6
C63 C64 H64 120.6
C62 C65 H65A 109.5
C62 C65 H65B 109.5
H65A C65 H65B 109.5
C62 C65 H65C 109.5
H65A C65 H65C 109.5
H65B C65 H65C 109.5
C69 C68 C73 120.0(3)
C69 C68 S4 119.7(2)
C73 C68 S4 120.1(2)
C70 C69 C68 119.9(3)
C70 C69 H69 120.1
C68 C69 H69 120.1
C69 C70 C71 121.3(3)
C69 C70 H70 119.3
C71 C70 H70 119.3
C70 C71 C72 117.7(3)
C70 C71 C74 120.6(3)
C72 C71 C74 121.7(3)
C73 C72 C71 121.8(3)
C73 C72 H72 119.1
C71 C72 H72 119.1
C72 C73 C68 119.2(3)
C72 C73 H73 120.4
C68 C73 H73 120.4
C71 C74 H74A 109.5
C71 C74 H74B 109.5
H74A C74 H74B 109.5
C71 C74 H74C 109.5
H74A C74 H74C 109.5
H74B C74 H74C 109.5

loop_
_geom_bond_atom_site_label_1
_geom_bond_atom_site_label_2
_geom_bond_distance
S1 O1 1.424(2)
S1 O2 1.445(2)
S1 N3 1.618(2)
S1 C19 1.755(3)
S2 O4 1.426(2)
S2 O3 1.432(2)
S2 N4 1.625(2)
S2 C26 1.760(3)
N1 C4 1.319(4)
N1 C3 1.358(3)
N2 C5 1.316(3)
N2 C6 1.360(3)
N3 C1 1.422(3)
N3 H3 0.8600
N4 C8 1.405(3)
N4 H4 0.8600
N5 C13 1.332(4)
N5 C9 1.341(4)
N6 C18 1.339(4)
N6 C14 1.339(4)
C1 C2 1.367(4)
C1 C8 1.433(4)
C2 C3 1.402(4)
C2 H2 0.9300
C3 C6 1.414(4)
C4 C5 1.438(4)
C4 C9 1.489(4)
C5 C14 1.489(4)
C6 C7 1.408(4)
C7 C8 1.360(4)
C7 H7 0.9300
C9 C10 1.385(4)
C10 C11 1.370(4)
C10 H10 0.9300
C11 C12 1.371(4)
C11 H11 0.9300
C12 C13 1.365(4)
C12 H12 0.9300
C13 H13 0.9300
C14 C15 1.379(4)
C15 C16 1.381(4)
C15 H15 0.9300
C16 C17 1.384(4)
C16 H16 0.9300
C17 C18 1.372(4)
C17 H17 0.9300
C18 H18 0.9300
C19 C24 1.375(4)
C19 C20 1.386(4)
C20 C21 1.376(4)
C20 H20 0.9300
C21 C22 1.376(4)
C21 H21 0.9300
C22 C23 1.385(4)
C22 C25 1.511(4)
C23 C24 1.381(4)
C23 H23 0.9300
C24 H24 0.9300
C25 H25A 0.9600
C25 H25B 0.9600
C25 H25C 0.9600
C26 C27 1.377(4)
C26 C31 1.381(4)
C27 C28 1.372(4)
C27 H27 0.9300
C28 C29 1.380(5)
C28 H28 0.9300
C29 C30 1.379(5)
C29 C32 1.508(5)
C30 C31 1.378(5)
C30 H30 0.9300
C31 H31 0.9300
C32 H32A 0.9600
C32 H32B 0.9600
C32 H32C 0.9600
S3 O6 1.424(2)
S3 O5 1.437(2)
S3 N9 1.640(2)
S3 C59 1.749(3)
S4 O8 1.427(2)
S4 O7 1.441(2)
S4 N10 1.623(2)
S4 C68 1.758(3)
N7 C44 1.312(4)
N7 C43 1.349(4)
N8 C45 1.318(3)
N8 C46 1.365(3)
N9 C41 1.398(3)
N9 H9 0.8600
N10 C48 1.425(3)
N10 H10A 0.8600
N11 C49 1.339(4)
N11 C53 1.340(3)
N12 C58 1.319(4)
N12 C54 1.346(4)
C41 C42 1.363(4)
C41 C48 1.431(4)
C42 C43 1.411(4)
C42 H42 0.9300
C43 C46 1.423(4)
C44 C45 1.438(4)
C44 C49 1.494(4)
C45 C54 1.479(4)
C46 C47 1.405(4)
C47 C48 1.364(4)
C47 H47 0.9300
C49 C50 1.382(4)
C50 C51 1.373(4)
C50 H50 0.9300
C51 C52 1.385(4)
C51 H51 0.9300
C52 C53 1.389(4)
C52 H52 0.9300
C53 H53 0.9300
C54 C55 1.370(4)
C55 C56 1.394(4)
C55 H55 0.9300
C56 C57 1.383(5)
C56 H56 0.9300
C57 C58 1.380(5)
C57 H57 0.9300
C58 H58 0.9300
C59 C64 1.377(4)
C59 C60 1.385(4)
C60 C61 1.378(4)
C60 H60 0.9300
C61 C62 1.371(5)
C61 H61 0.9300
C62 C63 1.371(5)
C62 C65 1.519(5)
C63 C64 1.377(5)
C63 H63 0.9300
C64 H64 0.9300
C65 H65A 0.9600
C65 H65B 0.9600
C65 H65C 0.9600
C68 C69 1.377(4)
C68 C73 1.377(4)
C69 C70 1.375(4)
C69 H69 0.9300
C70 C71 1.377(4)
C70 H70 0.9300
C71 C72 1.384(4)
C71 C74 1.495(4)
C72 C73 1.375(4)
C72 H72 0.9300
C73 H73 0.9300
C74 H74A 0.9600
C74 H74B 0.9600
C74 H74C 0.9600

loop_
_platon_squeeze_void_nr
_platon_squeeze_void_average_x
_platon_squeeze_void_average_y
_platon_squeeze_void_average_z
_platon_squeeze_void_volume
_platon_squeeze_void_count_electrons
1 0.500 0.000 -0.500 1116.0 322.4
2 -0.500 0.500 1.000 1116.1 322.6
